data_4084628
loop_
_publ_author_name
'Yagihashi, Fujio'
'Igarashi, Masayasu'
'Nakajima, Yumiko'
'Ando, Wataru'
'Sato, Kazuhiko'
'Yumoto, Yoshiyuki'
'Matsui, Chinami'
'Shimada, Shigeru'

_publ_section_title
;
 Acid-Catalyzed Condensation Reaction of Phenylsilanetriol: Unexpected
 Formation ofcis,trans-1,3,5-Trihydroxy-1,3,5-triphenylcyclotrisiloxane as
 the Main Product and Its Isolation
;
_journal_issue 22
_journal_name_full Organometallics
_journal_page_first 6278
_journal_paper_doi 10.1021/om500691c
_journal_volume 33
_journal_year 2014
_chemical_formula_moiety 'C18 H18 O6 Si3, C4 H10 O'
_chemical_formula_sum 'C22 H28 O7 Si3'
_chemical_formula_weight 488.71
_chemical_name_systematic
;
 ?
;
_space_group_IT_number 14
_symmetry_cell_setting monoclinic
_symmetry_space_group_name_Hall '-P 2ybc'
_symmetry_space_group_name_H-M 'P 1 21/c 1'
_atom_sites_solution_hydrogens geom
_atom_sites_solution_primary direct
_atom_sites_solution_secondary difmap
_audit_creation_method SHELXL-97
_cell_angle_alpha 90.000
_cell_angle_beta 92.181(5)
_cell_angle_gamma 90.000
_cell_formula_units_Z 4
_cell_length_a 6.370(5)
_cell_length_b 17.942(5)
_cell_length_c 21.769(5)
_cell_measurement_reflns_used 25
_cell_measurement_temperature 163(2)
_cell_measurement_theta_max 18
_cell_measurement_theta_min 12
_cell_volume 2486(2)
_computing_cell_refinement 'Bruker APEX2'
_computing_data_collection 'Bruker APEX2'
_computing_data_reduction 'Bruker SAINT'
_computing_molecular_graphics 'ORTEP3 for windows'
_computing_publication_material 'SHELXL-97/2 (Sheldrick,1997)'
_computing_structure_refinement 'SHELXL-97 (Sheldrick, 1997)'
_computing_structure_solution SIR97
_diffrn_ambient_temperature 163(2)
_diffrn_detector_area_resol_mean 8.333
_diffrn_measured_fraction_theta_full 0.993
_diffrn_measured_fraction_theta_max 0.993
_diffrn_measurement_device_type 'Bruker APEXII CCD area detector'
_diffrn_measurement_method 'phi and omega scans'
_diffrn_radiation_monochromator 'Bruker Helios multilayer confocal mirror'
_diffrn_radiation_source 'Bruker TXS fine-focus rotating anode'
_diffrn_radiation_type MoK\a
_diffrn_radiation_wavelength 0.71069
_diffrn_reflns_av_R_equivalents 0.0181
_diffrn_reflns_av_sigmaI/netI 0.0224
_diffrn_reflns_limit_h_max 6
_diffrn_reflns_limit_h_min -7
_diffrn_reflns_limit_k_max 20
_diffrn_reflns_limit_k_min -21
_diffrn_reflns_limit_l_max 25
_diffrn_reflns_limit_l_min -17
_diffrn_reflns_number 11508
_diffrn_reflns_theta_full 25.02
_diffrn_reflns_theta_max 25.02
_diffrn_reflns_theta_min 1.47
_exptl_absorpt_coefficient_mu 0.230
_exptl_absorpt_correction_T_max 0.9555
_exptl_absorpt_correction_T_min 0.8938
_exptl_absorpt_correction_type empirical
_exptl_absorpt_process_details
;
SADABS; Sheldrick 2007
;
_exptl_crystal_colour Colourless
_exptl_crystal_density_diffrn 1.306
_exptl_crystal_density_method 'not measured'
_exptl_crystal_description Block
_exptl_crystal_F_000 1032
_exptl_crystal_size_max 0.50
_exptl_crystal_size_mid 0.10
_exptl_crystal_size_min 0.09
_refine_diff_density_max 0.516
_refine_diff_density_min -0.558
_refine_diff_density_rms 0.071
_refine_ls_extinction_method none
_refine_ls_goodness_of_fit_ref 1.178
_refine_ls_hydrogen_treatment constr
_refine_ls_matrix_type full
_refine_ls_number_parameters 289
_refine_ls_number_reflns 4375
_refine_ls_number_restraints 8
_refine_ls_restrained_S_all 1.177
_refine_ls_R_factor_all 0.0654
_refine_ls_R_factor_gt 0.0612
_refine_ls_shift/su_max 0.000
_refine_ls_shift/su_mean 0.000
_refine_ls_structure_factor_coef Fsqd
_refine_ls_weighting_details 'calc w=1/[\s^2^(Fo^2^)+(0.0635P)^2^+4.9030P] where P=(Fo^2^+2Fc^2^)/3'
_refine_ls_weighting_scheme calc
_refine_ls_wR_factor_gt 0.1599
_refine_ls_wR_factor_ref 0.1628
_reflns_number_gt 4027
_reflns_number_total 4375
_reflns_threshold_expression >2sigma(I)
_cod_data_source_file om500691c_si_001.cif
_cod_data_source_block yagi5
_cod_depositor_comments
;
The following automatic conversions were performed:

'_symmetry_cell_setting' value 'Monoclinic' changed to 'monoclinic'
according to
/home/saulius/struct/COD-crude-data--automatic-downloads/rss-feeds/ACS/lib/dictionaries/cif_core.dic
dictionary named 'cif_core.dic' version 2.4.2 from 2011-04-26.

Automatic conversion script
Id: cif_fix_values 2827 2014-09-09 07:05:25Z andrius 

 Adding full bibliography for 4084628.cif.
;
_cod_original_sg_symbol_H-M P21/c
_cod_database_code 4084628

loop_
_symmetry_equiv_pos_as_xyz
'x, y, z'
'-x, y+1/2, -z+1/2'
'-x, -y, -z'
'x, -y-1/2, z-1/2'

loop_
_atom_site_label
_atom_site_type_symbol
_atom_site_fract_x
_atom_site_fract_y
_atom_site_fract_z
_atom_site_U_iso_or_equiv
_atom_site_adp_type
_atom_site_occupancy
_atom_site_symmetry_multiplicity
_atom_site_calc_flag
_atom_site_refinement_flags
_atom_site_disorder_assembly
_atom_site_disorder_group
Si1 Si 0.34774(14) 0.13482(5) 0.20933(4) 0.0249(2) Uani 1 1 d . . .
Si2 Si 0.07221(13) 0.26172(5) 0.24173(4) 0.0218(2) Uani 1 1 d . . .
Si3 Si 0.36405(14) 0.19347(5) 0.33719(4) 0.0243(2) Uani 1 1 d . . .
O3 O 0.1649(3) 0.19745(12) 0.19710(10) 0.0265(5) Uani 1 1 d . . .
O1 O 0.1975(4) 0.25462(12) 0.30821(10) 0.0262(5) Uani 1 1 d . . .
O2 O 0.3982(4) 0.13148(12) 0.28315(10) 0.0274(5) Uani 1 1 d . . .
O4 O 0.5663(4) 0.16153(15) 0.17958(12) 0.0383(6) Uani 1 1 d . . .
H1 H 0.5627 0.1490 0.1367 0.058 Uiso 1 1 d R . .
O5 O -0.1757(4) 0.24654(14) 0.25166(11) 0.0330(6) Uani 1 1 d . . .
H2 H -0.2063 0.1948 0.2448 0.050 Uiso 1 1 d R . .
O6 O 0.5879(4) 0.23121(14) 0.35618(11) 0.0345(6) Uani 1 1 d . . .
H3 H 0.6867 0.2200 0.3253 0.052 Uiso 1 1 d R . .
C4 C 0.2641(5) 0.04338(19) 0.17860(15) 0.0293(7) Uani 1 1 d . . .
C5 C 0.4130(6) -0.0131(2) 0.17501(19) 0.0382(9) Uani 1 1 d . . .
H5 H 0.5518 -0.0034 0.1871 0.046 Uiso 1 1 calc R . .
C6 C 0.3581(7) -0.0835(2) 0.1537(2) 0.0446(10) Uani 1 1 d . . .
H6 H 0.4594 -0.1208 0.1520 0.053 Uiso 1 1 calc R . .
C7 C 0.1531(7) -0.0982(2) 0.13499(19) 0.0442(10) Uani 1 1 d . . .
H7 H 0.1160 -0.1453 0.1203 0.053 Uiso 1 1 calc R . .
C8 C 0.0037(7) -0.0433(2) 0.1381(2) 0.0468(10) Uani 1 1 d . . .
H8 H -0.1344 -0.0534 0.1254 0.056 Uiso 1 1 calc R . .
C9 C 0.0575(6) 0.0278(2) 0.16014(18) 0.0388(9) Uani 1 1 d . . .
H9 H -0.0450 0.0646 0.1624 0.047 Uiso 1 1 calc R . .
C10 C 0.1135(5) 0.35582(17) 0.21007(14) 0.0234(7) Uani 1 1 d . . .
C11 C 0.3122(6) 0.3802(2) 0.1973(2) 0.0459(10) Uani 1 1 d . . .
H11 H 0.4248 0.3475 0.2027 0.055 Uiso 1 1 calc R . .
C12 C 0.3495(7) 0.4525(3) 0.1764(2) 0.0564(13) Uani 1 1 d . . .
H12 H 0.4852 0.4676 0.1680 0.068 Uiso 1 1 calc R . .
C13 C 0.1854(6) 0.5008(2) 0.16829(17) 0.0387(9) Uani 1 1 d . . .
H13 H 0.2091 0.5491 0.1546 0.046 Uiso 1 1 calc R . .
C14 C -0.0150(7) 0.4782(2) 0.18031(19) 0.0429(10) Uani 1 1 d . . .
H14 H -0.1273 0.5109 0.1746 0.052 Uiso 1 1 calc R . .
C15 C -0.0491(6) 0.4062(2) 0.20103(19) 0.0391(9) Uani 1 1 d . . .
H15 H -0.1853 0.3914 0.2091 0.047 Uiso 1 1 calc R . .
C16 C 0.2566(5) 0.15169(19) 0.40676(15) 0.0291(7) Uani 1 1 d . . .
C17 C 0.0566(7) 0.1669(3) 0.4242(2) 0.0663(16) Uani 1 1 d . . .
H17 H -0.0287 0.1978 0.3997 0.080 Uiso 1 1 calc R . .
C18 C -0.0212(8) 0.1375(4) 0.4775(3) 0.083(2) Uani 1 1 d . . .
H18 H -0.1579 0.1485 0.4880 0.099 Uiso 1 1 calc R . .
C19 C 0.0984(8) 0.0930(3) 0.5143(2) 0.0571(12) Uani 1 1 d . . .
H19 H 0.0470 0.0749 0.5508 0.069 Uiso 1 1 calc R . .
C20 C 0.2935(9) 0.0750(3) 0.4975(2) 0.0625(14) Uani 1 1 d . . .
H20 H 0.3759 0.0433 0.5221 0.075 Uiso 1 1 calc R . .
C21 C 0.3723(8) 0.1036(3) 0.44364(19) 0.0515(11) Uani 1 1 d . . .
H21 H 0.5062 0.0898 0.4324 0.062 Uiso 1 1 calc R . .
O7 O 0.5910(14) 0.1740(5) 0.0614(4) 0.065(2) Uiso 0.513(6) 1 d PD A 1
C22 C 0.544(2) 0.2543(7) 0.0488(6) 0.084(4) Uiso 0.513(6) 1 d PD A 1
H22A H 0.5719 0.2658 0.0063 0.101 Uiso 0.513(6) 1 calc PR A 1
H22B H 0.3961 0.2640 0.0550 0.101 Uiso 0.513(6) 1 calc PR A 1
C23 C 0.491(3) 0.1317(9) 0.0173(7) 0.104(5) Uiso 0.513(6) 1 d PD A 1
H23A H 0.5192 0.1505 -0.0233 0.125 Uiso 0.513(6) 1 calc PR A 1
H23B H 0.3403 0.1323 0.0225 0.125 Uiso 0.513(6) 1 calc PR A 1
C24 C 0.573(2) 0.0575(8) 0.0252(7) 0.103(5) Uiso 0.513(6) 1 d PD A 1
H24A H 0.7197 0.0573 0.0171 0.155 Uiso 0.513(6) 1 calc PR A 1
H24B H 0.4997 0.0244 -0.0029 0.155 Uiso 0.513(6) 1 calc PR A 1
H24C H 0.5530 0.0413 0.0666 0.155 Uiso 0.513(6) 1 calc PR A 1
C25 C 0.674(2) 0.3021(7) 0.0901(6) 0.086(4) Uiso 0.513(6) 1 d PD A 1
H25A H 0.6334 0.2950 0.1317 0.130 Uiso 0.513(6) 1 calc PR A 1
H25B H 0.6545 0.3533 0.0787 0.130 Uiso 0.513(6) 1 calc PR A 1
H25C H 0.8193 0.2889 0.0868 0.130 Uiso 0.513(6) 1 calc PR A 1
O7A O 0.5136(13) 0.1850(4) 0.0549(4) 0.055(2) Uiso 0.487(6) 1 d PD A 2
C22A C 0.3073(18) 0.2145(7) 0.0376(5) 0.067(3) Uiso 0.487(6) 1 d PD A 2
H22C H 0.2471 0.2359 0.0739 0.081 Uiso 0.487(6) 1 calc PR A 2
H22D H 0.3248 0.2546 0.0084 0.081 Uiso 0.487(6) 1 calc PR A 2
C23A C 0.6396(18) 0.1690(7) 0.0060(5) 0.069(3) Uiso 0.487(6) 1 d PD A 2
H23C H 0.6604 0.2135 -0.0183 0.083 Uiso 0.487(6) 1 calc PR A 2
H23D H 0.5728 0.1315 -0.0203 0.083 Uiso 0.487(6) 1 calc PR A 2
C24A C 0.841(2) 0.1415(9) 0.0306(7) 0.103(5) Uiso 0.487(6) 1 d PD A 2
H24D H 0.9097 0.1798 0.0548 0.155 Uiso 0.487(6) 1 calc PR A 2
H24E H 0.9283 0.1278 -0.0026 0.155 Uiso 0.487(6) 1 calc PR A 2
H24F H 0.8188 0.0986 0.0560 0.155 Uiso 0.487(6) 1 calc PR A 2
C25A C 0.164(2) 0.1629(9) 0.0118(7) 0.103(5) Uiso 0.487(6) 1 d PD A 2
H25D H 0.1984 0.1529 -0.0300 0.154 Uiso 0.487(6) 1 calc PR A 2
H25E H 0.0244 0.1830 0.0126 0.154 Uiso 0.487(6) 1 calc PR A 2
H25F H 0.1706 0.1174 0.0350 0.154 Uiso 0.487(6) 1 calc PR A 2

loop_
_atom_site_aniso_label
_atom_site_aniso_U_11
_atom_site_aniso_U_22
_atom_site_aniso_U_33
_atom_site_aniso_U_23
_atom_site_aniso_U_13
_atom_site_aniso_U_12
Si1 0.0258(5) 0.0223(5) 0.0270(5) -0.0027(3) 0.0047(4) -0.0009(3)
Si2 0.0224(4) 0.0202(4) 0.0227(4) 0.0023(3) 0.0017(3) -0.0004(3)
Si3 0.0284(5) 0.0220(5) 0.0223(4) 0.0030(3) -0.0024(3) -0.0023(4)
O3 0.0332(12) 0.0242(12) 0.0220(11) -0.0006(9) 0.0001(9) 0.0022(9)
O1 0.0358(13) 0.0215(11) 0.0211(11) 0.0006(9) -0.0007(9) 0.0028(9)
O2 0.0310(12) 0.0215(11) 0.0297(12) 0.0016(9) -0.0003(10) 0.0039(9)
O4 0.0331(13) 0.0425(15) 0.0403(14) -0.0133(12) 0.0133(11) -0.0106(11)
O5 0.0282(13) 0.0311(13) 0.0404(14) 0.0008(11) 0.0088(10) -0.0062(10)
O6 0.0330(13) 0.0371(14) 0.0331(13) 0.0050(11) -0.0030(10) -0.0084(11)
C4 0.0335(18) 0.0246(17) 0.0301(18) -0.0035(14) 0.0057(14) -0.0012(14)
C5 0.0349(19) 0.0278(19) 0.052(2) -0.0066(16) 0.0074(17) -0.0005(15)
C6 0.048(2) 0.029(2) 0.058(3) -0.0074(18) 0.0100(19) 0.0024(17)
C7 0.060(3) 0.0250(19) 0.047(2) -0.0088(17) 0.0029(19) -0.0076(18)
C8 0.041(2) 0.042(2) 0.056(3) -0.013(2) -0.0049(19) -0.0093(18)
C9 0.036(2) 0.035(2) 0.045(2) -0.0061(17) -0.0034(16) -0.0007(16)
C10 0.0273(16) 0.0221(16) 0.0209(15) 0.0016(12) 0.0010(12) -0.0013(13)
C11 0.0275(19) 0.036(2) 0.074(3) 0.021(2) -0.0031(18) -0.0001(16)
C12 0.036(2) 0.050(3) 0.082(3) 0.031(2) -0.006(2) -0.017(2)
C13 0.054(2) 0.0252(18) 0.036(2) 0.0076(15) -0.0053(17) -0.0081(17)
C14 0.052(2) 0.029(2) 0.049(2) 0.0101(17) 0.0124(19) 0.0145(17)
C15 0.0329(19) 0.033(2) 0.052(2) 0.0160(17) 0.0145(17) 0.0053(16)
C16 0.0374(19) 0.0256(17) 0.0240(16) 0.0040(13) -0.0038(14) -0.0082(14)
C17 0.033(2) 0.104(4) 0.062(3) 0.052(3) 0.003(2) 0.002(2)
C18 0.039(3) 0.133(6) 0.077(4) 0.054(4) 0.012(2) -0.010(3)
C19 0.072(3) 0.057(3) 0.042(2) 0.020(2) 0.013(2) -0.010(2)
C20 0.091(4) 0.057(3) 0.040(2) 0.025(2) 0.012(2) 0.029(3)
C21 0.066(3) 0.053(3) 0.036(2) 0.0134(19) 0.011(2) 0.025(2)

loop_
_atom_type_symbol
_atom_type_description
_atom_type_scat_dispersion_real
_atom_type_scat_dispersion_imag
_atom_type_scat_source
C C 0.0033 0.0016 'International Tables Vol C Tables 4.2.6.8 and 6.1.1.4'
H H 0.0000 0.0000 'International Tables Vol C Tables 4.2.6.8 and 6.1.1.4'
O O 0.0106 0.0060 'International Tables Vol C Tables 4.2.6.8 and 6.1.1.4'
Si Si 0.0817 0.0704 'International Tables Vol C Tables 4.2.6.8 and 6.1.1.4'

loop_
_geom_angle_atom_site_label_1
_geom_angle_atom_site_label_2
_geom_angle_atom_site_label_3
_geom_angle
O2 Si1 O4 105.28(14)
O2 Si1 O3 107.40(12)
O4 Si1 O3 110.35(14)
O2 Si1 C4 111.66(14)
O4 Si1 C4 110.91(14)
O3 Si1 C4 111.04(15)
O5 Si2 O1 108.31(13)
O5 Si2 O3 109.64(13)
O1 Si2 O3 107.27(12)
O5 Si2 C10 110.85(14)
O1 Si2 C10 109.32(13)
O3 Si2 C10 111.34(13)
O6 Si3 O1 111.71(13)
O6 Si3 O2 109.14(14)
O1 Si3 O2 106.26(12)
O6 Si3 C16 108.12(14)
O1 Si3 C16 109.50(15)
O2 Si3 C16 112.15(14)
Si2 O3 Si1 131.37(14)
Si2 O1 Si3 133.07(15)
Si1 O2 Si3 131.06(14)
C9 C4 C5 118.5(3)
C9 C4 Si1 122.7(3)
C5 C4 Si1 118.7(3)
C6 C5 C4 121.3(4)
C7 C6 C5 119.8(4)
C8 C7 C6 119.9(4)
C7 C8 C9 120.7(4)
C4 C9 C8 119.9(4)
C11 C10 C15 117.0(3)
C11 C10 Si2 120.7(3)
C15 C10 Si2 122.3(3)
C10 C11 C12 121.9(4)
C13 C12 C11 119.5(4)
C12 C13 C14 120.0(4)
C13 C14 C15 119.7(4)
C10 C15 C14 121.9(3)
C17 C16 C21 116.5(4)
C17 C16 Si3 121.6(3)
C21 C16 Si3 121.8(3)
C16 C17 C18 121.5(4)
C19 C18 C17 120.9(5)
C20 C19 C18 119.1(4)
C19 C20 C21 120.4(4)
C16 C21 C20 121.4(4)
C23 O7 C22 108.8(10)
C25 C22 O7 110.0(10)
O7 C23 C24 105.9(13)
C23A O7A C22A 114.8(9)
C25A C22A O7A 115.6(11)
O7A C23A C24A 108.3(11)

loop_
_geom_bond_atom_site_label_1
_geom_bond_atom_site_label_2
_geom_bond_distance
Si1 O2 1.628(2)
Si1 O4 1.630(3)
Si1 O3 1.633(2)
Si1 C4 1.843(3)
Si2 O5 1.625(3)
Si2 O1 1.631(2)
Si2 O3 1.633(2)
Si2 C10 1.846(3)
Si3 O6 1.618(3)
Si3 O1 1.636(2)
Si3 O2 1.639(2)
Si3 C16 1.845(3)
C4 C9 1.390(5)
C4 C5 1.392(5)
C5 C6 1.387(5)
C6 C7 1.379(6)
C7 C8 1.374(6)
C8 C9 1.401(5)
C10 C11 1.377(5)
C10 C15 1.383(5)
C11 C12 1.400(6)
C12 C13 1.364(6)
C13 C14 1.375(6)
C14 C15 1.388(5)
C16 C17 1.371(6)
C16 C21 1.374(5)
C17 C18 1.382(6)
C18 C19 1.347(7)
C19 C20 1.348(7)
C20 C21 1.391(6)
O7 C23 1.361(17)
O7 C22 1.496(15)
C22 C25 1.476(17)
C23 C24 1.438(19)
O7A C23A 1.389(14)
O7A C22A 1.453(13)
C22A C25A 1.404(18)
C23A C24A 1.460(18)

loop_
_geom_torsion_atom_site_label_1
_geom_torsion_atom_site_label_2
_geom_torsion_atom_site_label_3
_geom_torsion_atom_site_label_4
_geom_torsion
O5 Si2 O3 Si1 -118.0(2)
O1 Si2 O3 Si1 -0.6(2)
C10 Si2 O3 Si1 119.0(2)
O2 Si1 O3 Si2 13.4(2)
O4 Si1 O3 Si2 -100.9(2)
C4 Si1 O3 Si2 135.72(19)
O5 Si2 O1 Si3 110.3(2)
O3 Si2 O1 Si3 -7.9(2)
C10 Si2 O1 Si3 -128.8(2)
O6 Si3 O1 Si2 119.9(2)
O2 Si3 O1 Si2 1.0(2)
C16 Si3 O1 Si2 -120.4(2)
O4 Si1 O2 Si3 94.0(2)
O3 Si1 O2 Si3 -23.6(2)
C4 Si1 O2 Si3 -145.5(2)
O6 Si3 O2 Si1 -103.0(2)
O1 Si3 O2 Si1 17.6(2)
C16 Si3 O2 Si1 137.2(2)
O2 Si1 C4 C9 106.9(3)
O4 Si1 C4 C9 -136.0(3)
O3 Si1 C4 C9 -12.9(4)
O2 Si1 C4 C5 -71.6(3)
O4 Si1 C4 C5 45.5(3)
O3 Si1 C4 C5 168.6(3)
C9 C4 C5 C6 -0.1(6)
Si1 C4 C5 C6 178.4(3)
C4 C5 C6 C7 0.7(6)
C5 C6 C7 C8 -0.6(7)
C6 C7 C8 C9 0.0(7)
C5 C4 C9 C8 -0.5(6)
Si1 C4 C9 C8 -179.0(3)
C7 C8 C9 C4 0.6(6)
O5 Si2 C10 C11 -179.2(3)
O1 Si2 C10 C11 61.5(3)
O3 Si2 C10 C11 -56.8(3)
O5 Si2 C10 C15 4.2(3)
O1 Si2 C10 C15 -115.2(3)
O3 Si2 C10 C15 126.5(3)
C15 C10 C11 C12 0.3(6)
Si2 C10 C11 C12 -176.5(4)
C10 C11 C12 C13 0.1(8)
C11 C12 C13 C14 -0.4(7)
C12 C13 C14 C15 0.4(6)
C11 C10 C15 C14 -0.3(6)
Si2 C10 C15 C14 176.5(3)
C13 C14 C15 C10 -0.1(6)
O6 Si3 C16 C17 128.3(4)
O1 Si3 C16 C17 6.4(4)
O2 Si3 C16 C17 -111.3(4)
O6 Si3 C16 C21 -51.9(4)
O1 Si3 C16 C21 -173.8(3)
O2 Si3 C16 C21 68.5(4)
C21 C16 C17 C18 2.3(8)
Si3 C16 C17 C18 -177.9(5)
C16 C17 C18 C19 0.5(10)
C17 C18 C19 C20 -2.5(10)
C18 C19 C20 C21 1.7(9)
C17 C16 C21 C20 -3.1(7)
Si3 C16 C21 C20 177.1(4)
C19 C20 C21 C16 1.2(8)
C23 O7 C22 C25 -171.7(12)
C22 O7 C23 C24 169.7(12)
C23A O7A C22A C25A 73.0(14)
C22A O7A C23A C24A 178.9(10)
